data_1555092
loop_
_publ_author_name
'Bolshchikov, Boris'
'Volkov, Sergey'
'Sokolova, Daria'
'Gorbunov, Alexander'
'Serebryannikova, Alina'
'Gloriozov, Igor'
'Cheshkov, Dmitry'
'Bezzubov, Stanislav'
'Chung, Wen-Sheng'
'Kovalev, Vladimir'
'Vatsouro, Ivan'

_publ_section_title
;
 Constructing bridged multifunctional calixarenes by intramolecular indole
 coupling
;
_journal_issue 19
_journal_name_full 'Organic Chemistry Frontiers'
_journal_page_first 3327
_journal_paper_doi 10.1039/C9QO00859D
_journal_volume 6
_journal_year 2019
_chemical_formula_moiety 'C46 H40 O8'
_chemical_formula_sum 'C46 H40 O8'
_chemical_formula_weight 720.78
_chemical_melting_point 409.0(10)
_space_group_crystal_system monoclinic
_space_group_IT_number 14
_space_group_name_Hall '-P 2yn'
_space_group_name_H-M_alt 'P 1 21/n 1'
_atom_sites_solution_hydrogens mixed
_audit_creation_date 2018-09-05
_audit_creation_method
;
Olex2 1.2
(compiled 2018.05.29 svn.r3508 for OlexSys, GUI svn.r5506)
;
_audit_update_record
;
2018-09-06 deposited with the CCDC.	2019-08-13 downloaded from the CCDC.
;
_cell_angle_alpha 90
_cell_angle_beta 101.136(2)
_cell_angle_gamma 90
_cell_formula_units_Z 4
_cell_length_a 10.1647(9)
_cell_length_b 17.2468(15)
_cell_length_c 20.8692(18)
_cell_measurement_reflns_used 6068
_cell_measurement_temperature 150(2)
_cell_measurement_theta_max 30.20
_cell_measurement_theta_min 2.31
_cell_volume 3589.7(5)
_computing_cell_refinement 'SAINT v7.60A (Bruker, 2009)'
_computing_data_collection '<i>APEX2</i> (Bruker, 2008)'
_computing_data_reduction 'SAINT v7.60A (Bruker, 2009)'
_computing_molecular_graphics 'Olex2 (Dolomanov et al., 2009)'
_computing_publication_material 'Olex2 (Dolomanov et al., 2009)'
_computing_structure_refinement 'ShelXL (Sheldrick, 2015)'
_computing_structure_solution 'SHELXS-97 (Sheldrick, 1990)'
_diffrn_ambient_temperature 150.15
_diffrn_detector 'Bruker APEX2 area detector'
_diffrn_detector_type 'CCD area detector'
_diffrn_measured_fraction_theta_full 0.999
_diffrn_measured_fraction_theta_max 0.998
_diffrn_measurement_device 'three-circle diffractometer'
_diffrn_measurement_device_type 'CCD area detector'
_diffrn_measurement_method '\w and \f scans'
_diffrn_radiation_monochromator graphite
_diffrn_radiation_probe x-ray
_diffrn_radiation_type MoK\a
_diffrn_radiation_wavelength 0.71073
_diffrn_reflns_av_R_equivalents 0.0356
_diffrn_reflns_av_unetI/netI 0.0401
_diffrn_reflns_Laue_measured_fraction_full 0.999
_diffrn_reflns_Laue_measured_fraction_max 0.998
_diffrn_reflns_limit_h_max 13
_diffrn_reflns_limit_h_min -13
_diffrn_reflns_limit_k_max 22
_diffrn_reflns_limit_k_min -22
_diffrn_reflns_limit_l_max 27
_diffrn_reflns_limit_l_min -26
_diffrn_reflns_number 26578
_diffrn_reflns_point_group_measured_fraction_full 0.999
_diffrn_reflns_point_group_measured_fraction_max 0.998
_diffrn_reflns_theta_full 25.242
_diffrn_reflns_theta_max 28.000
_diffrn_reflns_theta_min 1.989
_diffrn_source 'microfocus sealed X-ray tube'
_diffrn_source_type 'Incoatec I\ms'
_exptl_absorpt_coefficient_mu 0.091
_exptl_absorpt_correction_T_max 0.7461
_exptl_absorpt_correction_T_min 0.6664
_exptl_absorpt_correction_type multi-scan
_exptl_absorpt_process_details
'SADABS-2008/1 (Bruker,2008) was used for absorption correction. wR2(int) was 0.0531 before and 0.0431 after correction. The Ratio of minimum to maximum transmission is 0.8932. The \l/2 correction factor is Not present.'
_exptl_crystal_colour colourless
_exptl_crystal_colour_primary colourless
_exptl_crystal_density_diffrn 1.334
_exptl_crystal_density_method 'not measured'
_exptl_crystal_description block
_exptl_crystal_F_000 1520
_exptl_crystal_recrystallization_method 'Re-crystallisation from solvent: ether'
_exptl_crystal_size_max 0.4
_exptl_crystal_size_mid 0.3
_exptl_crystal_size_min 0.1
_refine_diff_density_max 0.245
_refine_diff_density_min -0.219
_refine_diff_density_rms 0.041
_refine_ls_extinction_method none
_refine_ls_goodness_of_fit_ref 1.020
_refine_ls_hydrogen_treatment mixed
_refine_ls_matrix_type full
_refine_ls_number_parameters 495
_refine_ls_number_reflns 8662
_refine_ls_number_restraints 0
_refine_ls_restrained_S_all 1.020
_refine_ls_R_factor_all 0.0665
_refine_ls_R_factor_gt 0.0432
_refine_ls_shift/su_max 0.000
_refine_ls_shift/su_mean 0.000
_refine_ls_structure_factor_coef Fsqd
_refine_ls_weighting_details 'w=1/[\s^2^(Fo^2^)+(0.0354P)^2^+1.1699P] where P=(Fo^2^+2Fc^2^)/3'
_refine_ls_weighting_scheme calc
_refine_ls_wR_factor_gt 0.0905
_refine_ls_wR_factor_ref 0.1004
_reflns_Friedel_coverage 0.000
_reflns_number_gt 6355
_reflns_number_total 8662
_reflns_threshold_expression 'I > 2\s(I)'
_cod_data_source_file c9qo00859d2.cif
_cod_data_source_block z
_cod_depositor_comments
;
The following automatic conversions were performed:

data item '_chemical_melting_point' value '408-410' was changed to
'409.0(10)' -- the average value was taken and precision was
estimated.

Automatic conversion script
Id: cif_fix_values 6909 2019-04-08 15:41:33Z antanas 
;
_cod_database_code 1555092
_shelx_shelxl_version_number 2014/7
_shelx_space_group_comment
;
The symmetry employed for this shelxl refinement is uniquely defined
by the following loop, which should always be used as a source of
symmetry information in preference to the above space-group names.
They are only intended as comments.
;
_shelx_estimated_absorpt_t_max 0.991
_shelx_estimated_absorpt_t_min 0.965
_olex2_refinement_description
;
1. Fixed Uiso
 At 1.2 times of:
  All C(H) groups, All C(H,H) groups
2.a Secondary CH2 refined with riding coordinates:
 C6(H6A,H6B), C12(H12A,H12B), C18(H18A,H18B), C24(H24A,H24B), C29(H29A,H29B),
 C31(H31A,H31B), C38(H38A,H38B), C40(H40A,H40B)
2.b Aromatic/amide H refined with riding coordinates:
 C2(H2), C3(H3), C4(H4), C8(H8), C9(H9), C10(H10), C14(H14), C15(H15),
 C16(H16), C20(H20), C21(H21), C22(H22), C33(H33), C34(H34), C35(H35), C36(H36),
  C37(H37), C42(H42), C43(H43), C44(H44), C45(H45), C46(H46)
;
_olex2_submission_special_instructions 'No special instructions were received'

loop_
_space_group_symop_operation_xyz
'x, y, z'
'-x+1/2, y+1/2, -z+1/2'
'-x, -y, -z'
'x-1/2, -y-1/2, z-1/2'

loop_
_atom_site_label
_atom_site_type_symbol
_atom_site_fract_x
_atom_site_fract_y
_atom_site_fract_z
_atom_site_U_iso_or_equiv
_atom_site_adp_type
_atom_site_occupancy
_atom_site_site_symmetry_order
_atom_site_calc_flag
_atom_site_refinement_flags_posn
C1 C 0.30566(13) -0.02823(8) 0.26627(7) 0.0238(3) Uani 1 1 d .
C2 C 0.29587(14) -0.07093(8) 0.32188(8) 0.0285(3) Uani 1 1 d .
H2 H 0.2493 -0.1190 0.3174 0.034 Uiso 1 1 calc R
C3 C 0.35284(16) -0.04437(9) 0.38344(8) 0.0328(4) Uani 1 1 d .
H3 H 0.3409 -0.0724 0.4211 0.039 Uiso 1 1 calc R
C4 C 0.42741(15) 0.02325(9) 0.39010(8) 0.0305(3) Uani 1 1 d .
H4 H 0.4681 0.0404 0.4326 0.037 Uiso 1 1 calc R
C5 C 0.44423(14) 0.06689(8) 0.33584(7) 0.0242(3) Uani 1 1 d .
C6 C 0.54304(14) 0.13437(8) 0.34596(7) 0.0266(3) Uani 1 1 d .
H6A H 0.5368 0.1630 0.3044 0.032 Uiso 1 1 calc R
H6B H 0.5187 0.1705 0.3787 0.032 Uiso 1 1 calc R
C7 C 0.68623(14) 0.10665(8) 0.36908(7) 0.0253(3) Uani 1 1 d .
C8 C 0.74927(16) 0.11035(8) 0.43423(7) 0.0318(3) Uani 1 1 d .
H8 H 0.7026 0.1316 0.4654 0.038 Uiso 1 1 calc R
C9 C 0.87940(17) 0.08349(9) 0.45458(8) 0.0344(4) Uani 1 1 d .
H9 H 0.9220 0.0870 0.4992 0.041 Uiso 1 1 calc R
C10 C 0.94614(16) 0.05173(8) 0.40928(8) 0.0320(4) Uani 1 1 d .
H10 H 1.0347 0.0327 0.4234 0.038 Uiso 1 1 calc R
C11 C 0.88726(14) 0.04670(8) 0.34324(7) 0.0270(3) Uani 1 1 d .
C12 C 0.96245(14) 0.01093(9) 0.29466(8) 0.0316(3) Uani 1 1 d .
H12A H 1.0586 0.0069 0.3150 0.038 Uiso 1 1 calc R
H12B H 0.9547 0.0455 0.2562 0.038 Uiso 1 1 calc R
C13 C 0.91016(14) -0.06900(9) 0.27209(7) 0.0274(3) Uani 1 1 d .
C14 C 0.94173(14) -0.13360(9) 0.31245(8) 0.0310(3) Uani 1 1 d .
H14 H 1.0013 -0.1280 0.3533 0.037 Uiso 1 1 calc R
C15 C 0.88756(15) -0.20567(9) 0.29383(8) 0.0322(3) Uani 1 1 d .
H15 H 0.9117 -0.2494 0.3213 0.039 Uiso 1 1 calc R
C16 C 0.79812(15) -0.21403(9) 0.23517(8) 0.0300(3) Uani 1 1 d .
H16 H 0.7593 -0.2634 0.2235 0.036 Uiso 1 1 calc R
C17 C 0.76374(14) -0.15142(8) 0.19280(7) 0.0271(3) Uani 1 1 d .
C18 C 0.66121(15) -0.16197(9) 0.13026(7) 0.0295(3) Uani 1 1 d .
H18A H 0.6882 -0.2064 0.1057 0.035 Uiso 1 1 calc R
H18B H 0.6605 -0.1150 0.1029 0.035 Uiso 1 1 calc R
C19 C 0.52081(15) -0.17617(8) 0.14235(7) 0.0261(3) Uani 1 1 d .
C20 C 0.46164(16) -0.24893(9) 0.13454(7) 0.0326(4) Uani 1 1 d .
H20 H 0.5094 -0.2911 0.1207 0.039 Uiso 1 1 calc R
C21 C 0.33368(17) -0.26097(9) 0.14659(8) 0.0352(4) Uani 1 1 d .
H21 H 0.2943 -0.3111 0.1413 0.042 Uiso 1 1 calc R
C22 C 0.26390(15) -0.19937(9) 0.16642(8) 0.0315(3) Uani 1 1 d .
H22 H 0.1756 -0.2077 0.1738 0.038 Uiso 1 1 calc R
C23 C 0.31979(14) -0.12545(8) 0.17585(7) 0.0254(3) Uani 1 1 d .
C24 C 0.24276(14) -0.05896(8) 0.19914(7) 0.0274(3) Uani 1 1 d .
H24A H 0.2362 -0.0160 0.1672 0.033 Uiso 1 1 calc R
H24B H 0.1505 -0.0767 0.2001 0.033 Uiso 1 1 calc R
C25 C 0.37623(13) 0.04171(8) 0.27463(7) 0.0219(3) Uani 1 1 d .
C26 C 0.75664(14) 0.07568(8) 0.32355(7) 0.0242(3) Uani 1 1 d .
C27 C 0.82418(14) -0.08014(8) 0.21199(7) 0.0265(3) Uani 1 1 d .
C28 C 0.44871(14) -0.11483(8) 0.16289(7) 0.0234(3) Uani 1 1 d .
C29 C 0.33416(14) 0.15700(8) 0.20686(7) 0.0248(3) Uani 1 1 d .
H29A H 0.3648 0.1800 0.1688 0.030 Uiso 1 1 calc R
H29B H 0.3706 0.1891 0.2455 0.030 Uiso 1 1 calc R
C30 C 0.18314(14) 0.16052(8) 0.19497(7) 0.0233(3) Uani 1 1 d .
C31 C 0.00472(14) 0.25295(9) 0.18836(8) 0.0312(3) Uani 1 1 d .
H31A H 0.0006 0.2865 0.2264 0.037 Uiso 1 1 calc R
H31B H -0.0447 0.2045 0.1932 0.037 Uiso 1 1 calc R
C32 C -0.06010(13) 0.29348(8) 0.12696(7) 0.0241(3) Uani 1 1 d .
C33 C -0.04927(15) 0.26448(9) 0.06598(8) 0.0326(3) Uani 1 1 d .
H33 H 0.0042 0.2199 0.0631 0.039 Uiso 1 1 calc R
C34 C -0.11578(17) 0.30001(11) 0.00962(8) 0.0427(4) Uani 1 1 d .
H34 H -0.1074 0.2802 -0.0319 0.051 Uiso 1 1 calc R
C35 C -0.19456(17) 0.36447(11) 0.01381(9) 0.0451(5) Uani 1 1 d .
H35 H -0.2415 0.3885 -0.0249 0.054 Uiso 1 1 calc R
C36 C -0.20506(16) 0.39374(10) 0.07388(9) 0.0395(4) Uani 1 1 d .
H36 H -0.2590 0.4382 0.0766 0.047 Uiso 1 1 calc R
C37 C -0.13749(14) 0.35877(8) 0.13042(8) 0.0294(3) Uani 1 1 d .
H37 H -0.1443 0.3797 0.1718 0.035 Uiso 1 1 calc R
C38 C 0.87383(15) -0.00499(9) 0.12409(7) 0.0289(3) Uani 1 1 d .
H38A H 0.8726 -0.0529 0.0978 0.035 Uiso 1 1 calc R
H38B H 0.9674 0.0044 0.1467 0.035 Uiso 1 1 calc R
C39 C 0.82630(15) 0.06215(9) 0.07962(8) 0.0301(3) Uani 1 1 d .
C40 C 0.65492(17) 0.15807(11) 0.05154(9) 0.0444(4) Uani 1 1 d .
H40A H 0.6774 0.1515 0.0078 0.053 Uiso 1 1 calc R
H40B H 0.6832 0.2106 0.0677 0.053 Uiso 1 1 calc R
C41 C 0.50630(15) 0.14806(9) 0.04763(7) 0.0316(3) Uani 1 1 d .
C42 C 0.45089(17) 0.07494(10) 0.05207(8) 0.0354(4) Uani 1 1 d .
H42 H 0.5079 0.0309 0.0594 0.042 Uiso 1 1 calc R
C43 C 0.31398(17) 0.06561(10) 0.04596(8) 0.0379(4) Uani 1 1 d .
H43 H 0.2777 0.0153 0.0493 0.045 Uiso 1 1 calc R
C44 C 0.22994(17) 0.12888(11) 0.03512(8) 0.0390(4) Uani 1 1 d .
H44 H 0.1357 0.1223 0.0301 0.047 Uiso 1 1 calc R
C45 C 0.28398(17) 0.20217(10) 0.03165(8) 0.0395(4) Uani 1 1 d .
H45 H 0.2266 0.2461 0.0250 0.047 Uiso 1 1 calc R
C46 C 0.42172(17) 0.21177(10) 0.03778(8) 0.0359(4) Uani 1 1 d .
H46 H 0.4580 0.2622 0.0352 0.043 Uiso 1 1 calc R
O1 O 0.38801(9) 0.08100(5) 0.21720(5) 0.0236(2) Uani 1 1 d .
O2 O 0.69090(10) 0.07729(6) 0.26024(5) 0.0291(2) Uani 1 1 d .
O3 O 0.79074(10) -0.01538(6) 0.17151(5) 0.0281(2) Uani 1 1 d .
O4 O 0.51333(10) -0.04514(6) 0.16957(5) 0.0292(2) Uani 1 1 d .
O5 O 0.14483(10) 0.23451(6) 0.18704(5) 0.0304(2) Uani 1 1 d .
O6 O 0.10961(11) 0.10631(6) 0.19373(6) 0.0395(3) Uani 1 1 d .
O7 O 0.72323(11) 0.09947(7) 0.09630(6) 0.0421(3) Uani 1 1 d .
O8 O 0.87788(12) 0.07839(7) 0.03419(6) 0.0418(3) Uani 1 1 d .
H4A H 0.4633(18) -0.0089(11) 0.1788(9) 0.044(5) Uiso 1 1 d .
H2A H 0.732(2) 0.0532(12) 0.2346(10) 0.055(6) Uiso 1 1 d .

loop_
_atom_site_aniso_label
_atom_site_aniso_U_11
_atom_site_aniso_U_22
_atom_site_aniso_U_33
_atom_site_aniso_U_23
_atom_site_aniso_U_13
_atom_site_aniso_U_12
C1 0.0173(6) 0.0226(7) 0.0329(8) 0.0026(6) 0.0080(6) 0.0064(5)
C2 0.0218(7) 0.0239(7) 0.0427(9) 0.0073(6) 0.0131(6) 0.0042(6)
C3 0.0326(8) 0.0346(8) 0.0351(9) 0.0122(7) 0.0161(7) 0.0086(7)
C4 0.0330(8) 0.0329(8) 0.0275(8) 0.0027(6) 0.0100(6) 0.0080(7)
C5 0.0241(7) 0.0231(7) 0.0269(7) 0.0010(6) 0.0087(6) 0.0072(6)
C6 0.0320(8) 0.0215(7) 0.0262(7) -0.0026(6) 0.0049(6) 0.0036(6)
C7 0.0303(8) 0.0181(6) 0.0255(7) 0.0000(5) 0.0005(6) -0.0028(6)
C8 0.0441(9) 0.0225(7) 0.0264(8) -0.0019(6) 0.0009(7) -0.0038(7)
C9 0.0449(10) 0.0240(7) 0.0275(8) 0.0030(6) -0.0098(7) -0.0079(7)
C10 0.0282(8) 0.0213(7) 0.0403(9) 0.0075(6) -0.0087(7) -0.0056(6)
C11 0.0238(7) 0.0201(7) 0.0346(8) 0.0037(6) -0.0004(6) -0.0043(6)
C12 0.0179(7) 0.0339(8) 0.0414(9) 0.0050(7) 0.0021(6) -0.0009(6)
C13 0.0177(7) 0.0294(8) 0.0358(8) 0.0029(6) 0.0069(6) 0.0048(6)
C14 0.0218(7) 0.0354(8) 0.0350(8) 0.0045(7) 0.0036(6) 0.0073(6)
C15 0.0299(8) 0.0293(8) 0.0392(9) 0.0083(7) 0.0108(7) 0.0120(6)
C16 0.0302(8) 0.0242(7) 0.0380(9) 0.0002(6) 0.0128(7) 0.0067(6)
C17 0.0244(7) 0.0283(7) 0.0312(8) -0.0021(6) 0.0121(6) 0.0072(6)
C18 0.0336(8) 0.0275(7) 0.0288(8) -0.0040(6) 0.0098(6) 0.0059(6)
C19 0.0315(8) 0.0242(7) 0.0213(7) -0.0022(6) 0.0022(6) 0.0034(6)
C20 0.0417(9) 0.0235(7) 0.0298(8) -0.0067(6) 0.0002(7) 0.0039(7)
C21 0.0423(9) 0.0225(7) 0.0362(9) -0.0045(6) -0.0039(7) -0.0067(7)
C22 0.0271(8) 0.0300(8) 0.0340(8) -0.0008(6) -0.0026(6) -0.0051(6)
C23 0.0235(7) 0.0239(7) 0.0266(7) 0.0000(6) -0.0009(6) 0.0007(6)
C24 0.0186(7) 0.0256(7) 0.0371(8) 0.0021(6) 0.0032(6) 0.0008(6)
C25 0.0199(7) 0.0213(7) 0.0262(7) 0.0037(5) 0.0086(6) 0.0075(5)
C26 0.0248(7) 0.0189(6) 0.0263(7) 0.0016(5) -0.0014(6) -0.0030(5)
C27 0.0221(7) 0.0275(7) 0.0318(8) 0.0053(6) 0.0098(6) 0.0080(6)
C28 0.0266(7) 0.0195(7) 0.0229(7) -0.0012(5) 0.0017(6) -0.0005(5)
C29 0.0226(7) 0.0206(7) 0.0299(8) 0.0048(6) 0.0021(6) 0.0019(5)
C30 0.0237(7) 0.0231(7) 0.0227(7) 0.0020(5) 0.0038(6) 0.0012(6)
C31 0.0247(7) 0.0340(8) 0.0351(9) 0.0051(7) 0.0064(6) 0.0092(6)
C32 0.0186(7) 0.0220(7) 0.0312(8) 0.0021(6) 0.0037(6) -0.0015(5)
C33 0.0258(8) 0.0347(8) 0.0375(9) -0.0046(7) 0.0067(7) 0.0035(6)
C34 0.0331(9) 0.0665(12) 0.0292(9) 0.0014(8) 0.0077(7) 0.0014(8)
C35 0.0322(9) 0.0597(12) 0.0421(10) 0.0248(9) 0.0041(8) 0.0052(8)
C36 0.0300(8) 0.0320(8) 0.0564(12) 0.0127(8) 0.0077(8) 0.0086(7)
C37 0.0253(7) 0.0245(7) 0.0388(9) -0.0007(6) 0.0073(6) 0.0012(6)
C38 0.0226(7) 0.0327(8) 0.0327(8) 0.0009(6) 0.0087(6) -0.0001(6)
C39 0.0262(8) 0.0313(8) 0.0335(8) -0.0005(6) 0.0071(6) -0.0047(6)
C40 0.0345(9) 0.0505(11) 0.0500(11) 0.0249(9) 0.0123(8) 0.0107(8)
C41 0.0315(8) 0.0373(9) 0.0277(8) 0.0081(6) 0.0099(6) 0.0063(7)
C42 0.0398(9) 0.0363(9) 0.0323(9) 0.0030(7) 0.0126(7) 0.0085(7)
C43 0.0446(10) 0.0388(9) 0.0310(9) -0.0020(7) 0.0093(7) -0.0034(8)
C44 0.0324(9) 0.0556(11) 0.0297(9) -0.0007(8) 0.0078(7) 0.0012(8)
C45 0.0375(9) 0.0457(10) 0.0362(9) 0.0093(8) 0.0095(7) 0.0160(8)
C46 0.0406(9) 0.0344(9) 0.0343(9) 0.0091(7) 0.0107(7) 0.0052(7)
O1 0.0246(5) 0.0222(5) 0.0251(5) 0.0035(4) 0.0072(4) 0.0049(4)
O2 0.0262(5) 0.0360(6) 0.0236(5) -0.0033(5) 0.0011(4) 0.0075(5)
O3 0.0263(5) 0.0280(5) 0.0319(6) 0.0063(4) 0.0104(4) 0.0058(4)
O4 0.0267(5) 0.0194(5) 0.0442(7) -0.0028(5) 0.0139(5) 0.0013(4)
O5 0.0214(5) 0.0246(5) 0.0438(6) 0.0057(5) 0.0029(5) 0.0041(4)
O6 0.0259(6) 0.0264(6) 0.0675(8) 0.0023(5) 0.0118(5) -0.0013(5)
O7 0.0336(6) 0.0523(7) 0.0434(7) 0.0208(6) 0.0154(5) 0.0171(5)
O8 0.0456(7) 0.0397(7) 0.0460(7) 0.0081(5) 0.0233(6) 0.0005(5)

loop_
_atom_type_symbol
_atom_type_description
_atom_type_scat_dispersion_real
_atom_type_scat_dispersion_imag
_atom_type_scat_source
C C 0.0033 0.0016 'International Tables Vol C Tables 4.2.6.8 and 6.1.1.4'
H H 0.0000 0.0000 'International Tables Vol C Tables 4.2.6.8 and 6.1.1.4'
O O 0.0106 0.0060 'International Tables Vol C Tables 4.2.6.8 and 6.1.1.4'

loop_
_geom_angle_atom_site_label_1
_geom_angle_atom_site_label_2
_geom_angle_atom_site_label_3
_geom_angle
C2 C1 C24 119.90(13)
C2 C1 C25 118.01(14)
C25 C1 C24 122.08(13)
C1 C2 H2 119.5
C3 C2 C1 120.95(14)
C3 C2 H2 119.5
C2 C3 H3 120.1
C2 C3 C4 119.76(14)
C4 C3 H3 120.1
C3 C4 H4 119.2
C3 C4 C5 121.54(15)
C5 C4 H4 119.2
C4 C5 C6 118.62(13)
C4 C5 C25 117.17(13)
C25 C5 C6 124.02(12)
C5 C6 H6A 109.3
C5 C6 H6B 109.3
H6A C6 H6B 108.0
C7 C6 C5 111.63(11)
C7 C6 H6A 109.3
C7 C6 H6B 109.3
C8 C7 C6 121.95(14)
C8 C7 C26 118.82(14)
C26 C7 C6 119.23(12)
C7 C8 H8 119.4
C7 C8 C9 121.10(15)
C9 C8 H8 119.4
C8 C9 H9 120.4
C10 C9 C8 119.25(14)
C10 C9 H9 120.4
C9 C10 H10 119.1
C9 C10 C11 121.86(14)
C11 C10 H10 119.1
C10 C11 C12 120.74(13)
C10 C11 C26 117.90(14)
C26 C11 C12 121.36(13)
C11 C12 H12A 109.1
C11 C12 H12B 109.1
C11 C12 C13 112.69(12)
H12A C12 H12B 107.8
C13 C12 H12A 109.1
C13 C12 H12B 109.1
C14 C13 C12 120.75(14)
C14 C13 C27 117.59(14)
C27 C13 C12 121.60(13)
C13 C14 H14 119.5
C15 C14 C13 120.96(14)
C15 C14 H14 119.5
C14 C15 H15 120.0
C14 C15 C16 119.97(14)
C16 C15 H15 120.0
C15 C16 H16 119.3
C15 C16 C17 121.37(14)
C17 C16 H16 119.3
C16 C17 C18 119.92(13)
C16 C17 C27 117.14(14)
C27 C17 C18 122.91(13)
C17 C18 H18A 109.0
C17 C18 H18B 109.0
C17 C18 C19 112.89(12)
H18A C18 H18B 107.8
C19 C18 H18A 109.0
C19 C18 H18B 109.0
C20 C19 C18 121.80(13)
C20 C19 C28 118.59(14)
C28 C19 C18 119.60(13)
C19 C20 H20 119.5
C21 C20 C19 120.96(14)
C21 C20 H20 119.5
C20 C21 H21 120.3
C22 C21 C20 119.46(14)
C22 C21 H21 120.3
C21 C22 H22 119.1
C21 C22 C23 121.71(15)
C23 C22 H22 119.1
C22 C23 C24 120.92(13)
C22 C23 C28 117.61(13)
C28 C23 C24 121.47(12)
C1 C24 C23 114.02(11)
C1 C24 H24A 108.7
C1 C24 H24B 108.7
C23 C24 H24A 108.7
C23 C24 H24B 108.7
H24A C24 H24B 107.6
C1 C25 C5 122.23(13)
C1 C25 O1 115.92(12)
C5 C25 O1 121.46(12)
C7 C26 C11 121.03(13)
O2 C26 C7 115.55(12)
O2 C26 C11 123.41(13)
C13 C27 C17 122.85(13)
C13 C27 O3 117.93(13)
C17 C27 O3 119.08(13)
C23 C28 C19 121.66(13)
O4 C28 C19 115.26(12)
O4 C28 C23 123.07(12)
H29A C29 H29B 107.6
C30 C29 H29A 108.7
C30 C29 H29B 108.7
O1 C29 H29A 108.7
O1 C29 H29B 108.7
O1 C29 C30 114.34(11)
O5 C30 C29 108.79(11)
O6 C30 C29 125.80(13)
O6 C30 O5 125.40(13)
H31A C31 H31B 108.1
C32 C31 H31A 109.5
C32 C31 H31B 109.5
O5 C31 H31A 109.5
O5 C31 H31B 109.5
O5 C31 C32 110.75(12)
C33 C32 C31 121.06(13)
C37 C32 C31 119.76(14)
C37 C32 C33 119.12(14)
C32 C33 H33 119.8
C34 C33 C32 120.47(15)
C34 C33 H33 119.8
C33 C34 H34 120.1
C33 C34 C35 119.80(16)
C35 C34 H34 120.1
C34 C35 H35 120.0
C36 C35 C34 120.06(16)
C36 C35 H35 120.0
C35 C36 H36 119.9
C35 C36 C37 120.29(15)
C37 C36 H36 119.9
C32 C37 C36 120.26(15)
C32 C37 H37 119.9
C36 C37 H37 119.9
H38A C38 H38B 108.0
C39 C38 H38A 109.4
C39 C38 H38B 109.4
O3 C38 H38A 109.4
O3 C38 H38B 109.4
O3 C38 C39 111.16(12)
O7 C39 C38 112.70(13)
O8 C39 C38 121.94(14)
O8 C39 O7 125.35(15)
H40A C40 H40B 108.5
C41 C40 H40A 110.2
C41 C40 H40B 110.2
O7 C40 H40A 110.2
O7 C40 H40B 110.2
O7 C40 C41 107.68(13)
C42 C41 C40 120.97(14)
C46 C41 C40 120.26(15)
C46 C41 C42 118.75(15)
C41 C42 H42 119.6
C43 C42 C41 120.85(15)
C43 C42 H42 119.6
C42 C43 H43 119.9
C44 C43 C42 120.28(16)
C44 C43 H43 119.9
C43 C44 H44 120.3
C43 C44 C45 119.45(16)
C45 C44 H44 120.3
C44 C45 H45 119.8
C44 C45 C46 120.40(15)
C46 C45 H45 119.8
C41 C46 C45 120.25(16)
C41 C46 H46 119.9
C45 C46 H46 119.9
C25 O1 C29 118.80(10)
C26 O2 H2A 113.0(14)
C27 O3 C38 114.18(10)
C28 O4 H4A 111.9(12)
C30 O5 C31 117.81(11)
C39 O7 C40 117.96(12)

loop_
_geom_bond_atom_site_label_1
_geom_bond_atom_site_label_2
_geom_bond_distance
C1 C2 1.394(2)
C1 C24 1.519(2)
C1 C25 1.3970(19)
C2 H2 0.9500
C2 C3 1.381(2)
C3 H3 0.9500
C3 C4 1.383(2)
C4 H4 0.9500
C4 C5 1.397(2)
C5 C6 1.525(2)
C5 C25 1.399(2)
C6 H6A 0.9900
C6 H6B 0.9900
C6 C7 1.519(2)
C7 C8 1.388(2)
C7 C26 1.401(2)
C8 H8 0.9500
C8 C9 1.388(2)
C9 H9 0.9500
C9 C10 1.379(2)
C10 H10 0.9500
C10 C11 1.395(2)
C11 C12 1.514(2)
C11 C26 1.404(2)
C12 H12A 0.9900
C12 H12B 0.9900
C12 C13 1.519(2)
C13 C14 1.396(2)
C13 C27 1.397(2)
C14 H14 0.9500
C14 C15 1.384(2)
C15 H15 0.9500
C15 C16 1.384(2)
C16 H16 0.9500
C16 C17 1.397(2)
C17 C18 1.516(2)
C17 C27 1.398(2)
C18 H18A 0.9900
C18 H18B 0.9900
C18 C19 1.516(2)
C19 C20 1.388(2)
C19 C28 1.4004(19)
C20 H20 0.9500
C20 C21 1.387(2)
C21 H21 0.9500
C21 C22 1.384(2)
C22 H22 0.9500
C22 C23 1.394(2)
C23 C24 1.520(2)
C23 C28 1.400(2)
C24 H24A 0.9900
C24 H24B 0.9900
C25 O1 1.4018(16)
C26 O2 1.3609(17)
C27 O3 1.4021(17)
C28 O4 1.3639(16)
C29 H29A 0.9900
C29 H29B 0.9900
C29 C30 1.5082(19)
C29 O1 1.4207(16)
C30 O5 1.3352(16)
C30 O6 1.1940(17)
C31 H31A 0.9900
C31 H31B 0.9900
C31 C32 1.496(2)
C31 O5 1.4647(17)
C32 C33 1.391(2)
C32 C37 1.384(2)
C33 H33 0.9500
C33 C34 1.382(2)
C34 H34 0.9500
C34 C35 1.383(3)
C35 H35 0.9500
C35 C36 1.375(3)
C36 H36 0.9500
C36 C37 1.384(2)
C37 H37 0.9500
C38 H38A 0.9900
C38 H38B 0.9900
C38 C39 1.504(2)
C38 O3 1.4310(17)
C39 O7 1.3319(18)
C39 O8 1.2019(18)
C40 H40A 0.9900
C40 H40B 0.9900
C40 C41 1.507(2)
C40 O7 1.4580(19)
C41 C42 1.391(2)
C41 C46 1.386(2)
C42 H42 0.9500
C42 C43 1.382(2)
C43 H43 0.9500
C43 C44 1.377(2)
C44 H44 0.9500
C44 C45 1.386(2)
C45 H45 0.9500
C45 C46 1.391(2)
C46 H46 0.9500
O2 H2A 0.85(2)
O4 H4A 0.851(19)

loop_
_geom_hbond_atom_site_label_D
_geom_hbond_atom_site_label_H
_geom_hbond_atom_site_label_A
_geom_hbond_distance_DH
_geom_hbond_distance_HA
_geom_hbond_distance_DA
_geom_hbond_angle_DHA
O4 H4A O1 0.851(19) 1.97(2) 2.7988(14) 165.4(17)
O2 H2A O3 0.85(2) 1.95(2) 2.7818(15) 167(2)
